data_7019923
loop_
_publ_author_name
'Rankin, Matthew A.'
'Cummins, Christopher C.'

_publ_section_title
;
 Terminal phosphinidene formation via tantalaziridine complexes.
;
_journal_issue 32
_journal_name_full 'Dalton transactions (Cambridge, England : 2003)'
_journal_page_first 9615
_journal_page_last 9618
_journal_paper_doi 10.1039/c2dt31082a
_journal_volume 41
_journal_year 2012
_chemical_formula_sum 'C39 H59 Cl N3 Ta'
_chemical_formula_weight 786.29
_chemical_name_common (Ar(tBuCH2)N)2(tBuC(H)NAr)TaCl
_chemical_name_systematic
;
?
;
_space_group_IT_number 14
_symmetry_cell_setting monoclinic
_symmetry_space_group_name_Hall '-P 2ybc'
_symmetry_space_group_name_H-M 'P 1 21/c 1'
_atom_sites_solution_hydrogens geom
_atom_sites_solution_primary direct
_atom_sites_solution_secondary difmap
_audit_creation_method SHELXL-97
_cell_angle_alpha 90.00
_cell_angle_beta 106.182(2)
_cell_angle_gamma 90.00
_cell_formula_units_Z 4
_cell_length_a 11.9313(16)
_cell_length_b 35.046(5)
_cell_length_c 9.5018(12)
_cell_measurement_reflns_used 9819
_cell_measurement_temperature 100(2)
_cell_measurement_theta_max 30.54
_cell_measurement_theta_min 2.31
_cell_volume 3815.7(9)
_computing_cell_refinement 'SAINT 7.46A (Bruker-AXS, 2009)'
_computing_data_collection 'APEX2 v2009.9.0 (Bruker-AXS, 2009)'
_computing_data_reduction 'SAINT 7.46A (Bruker-AXS, 2009)'
_computing_molecular_graphics 'Bruker SHELXTL'
_computing_publication_material 'Bruker SHELXTL'
_computing_structure_refinement 'SHELXL-97 (Sheldrick, 2008)'
_computing_structure_solution 'SHELXS-97 (Sheldrick, 2008)'
_diffrn_ambient_temperature 100(2)
_diffrn_detector_area_resol_mean 8.3
_diffrn_measured_fraction_theta_full 1.000
_diffrn_measured_fraction_theta_max 1.000
_diffrn_measurement_device_type 'Bruker Smart APEX CCD'
_diffrn_measurement_method '\f and \w scans'
_diffrn_radiation_monochromator graphite
_diffrn_radiation_source 'fine-focus sealed tube'
_diffrn_radiation_type MoK\a
_diffrn_radiation_wavelength 0.71073
_diffrn_reflns_av_R_equivalents 0.0747
_diffrn_reflns_av_sigmaI/netI 0.0426
_diffrn_reflns_limit_h_max 16
_diffrn_reflns_limit_h_min -16
_diffrn_reflns_limit_k_max 48
_diffrn_reflns_limit_k_min -48
_diffrn_reflns_limit_l_max 13
_diffrn_reflns_limit_l_min -13
_diffrn_reflns_number 85345
_diffrn_reflns_theta_full 29.57
_diffrn_reflns_theta_max 29.57
_diffrn_reflns_theta_min 1.16
_exptl_absorpt_coefficient_mu 2.980
_exptl_absorpt_correction_T_max 0.9428
_exptl_absorpt_correction_T_min 0.6635
_exptl_absorpt_correction_type multi-scan
_exptl_absorpt_process_details 'SADABS (Sheldrick, 2009)'
_exptl_crystal_colour yellow
_exptl_crystal_density_diffrn 1.369
_exptl_crystal_density_method 'not measured'
_exptl_crystal_description plate
_exptl_crystal_F_000 1616
_exptl_crystal_size_max 0.15
_exptl_crystal_size_mid 0.10
_exptl_crystal_size_min 0.02
_refine_diff_density_max 1.513
_refine_diff_density_min -1.145
_refine_diff_density_rms 0.122
_refine_ls_extinction_method none
_refine_ls_goodness_of_fit_ref 1.084
_refine_ls_hydrogen_treatment mixed
_refine_ls_matrix_type full
_refine_ls_number_parameters 415
_refine_ls_number_reflns 10700
_refine_ls_number_restraints 1
_refine_ls_restrained_S_all 1.084
_refine_ls_R_factor_all 0.0462
_refine_ls_R_factor_gt 0.0334
_refine_ls_shift/su_max 0.002
_refine_ls_shift/su_mean 0.000
_refine_ls_structure_factor_coef Fsqd
_refine_ls_weighting_details 'calc w=1/[\s^2^(Fo^2^)+(0.0186P)^2^+8.8427P] where P=(Fo^2^+2Fc^2^)/3'
_refine_ls_weighting_scheme calc
_refine_ls_wR_factor_gt 0.0706
_refine_ls_wR_factor_ref 0.0748
_reflns_number_gt 8801
_reflns_number_total 10700
_reflns_threshold_expression >2sigma(I)
_cod_data_source_file c2dt31082a.txt
_cod_data_source_block 09212_mr_e
_cod_depositor_comments
;
The following automatic conversions were performed:

'_symmetry_cell_setting' value 'Monoclinic' changed to 'monoclinic'
according to /home/saulius/struct/CIF-dictionaries/cif_core.dic
dictionary named 'cif_core.dic' version 2.4.1 from 2010-06-29.

Automatic conversion script
Id: cif_fix_values 1891 2012-01-12 08:04:46Z andrius 
;
_cod_original_sg_symbol_H-M P2(1)/c
_cod_database_code 7019923

loop_
_symmetry_equiv_pos_as_xyz
'x, y, z'
'-x, y+1/2, -z+1/2'
'-x, -y, -z'
'x, -y-1/2, z-1/2'

loop_
_atom_site_label
_atom_site_type_symbol
_atom_site_fract_x
_atom_site_fract_y
_atom_site_fract_z
_atom_site_U_iso_or_equiv
_atom_site_adp_type
_atom_site_occupancy
_atom_site_symmetry_multiplicity
_atom_site_calc_flag
_atom_site_refinement_flags
Ta1 Ta 0.800244(11) -0.111422(3) 0.937178(14) 0.01370(4) Uani 1 1 d .
Cl1 Cl 0.82960(7) -0.05763(2) 1.09721(9) 0.02073(16) Uani 1 1 d .
N1 N 0.6955(2) -0.15630(7) 0.9050(3) 0.0158(5) Uani 1 1 d .
N2 N 0.9418(2) -0.14325(7) 1.0077(3) 0.0154(5) Uani 1 1 d .
N3 N 0.7770(2) -0.09210(8) 0.7380(3) 0.0162(5) Uani 1 1 d .
C11 C 0.6492(3) -0.18118(9) 0.7871(4) 0.0164(6) Uani 1 1 d .
C12 C 0.7218(3) -0.19272(9) 0.7002(4) 0.0174(6) Uani 1 1 d .
H12 H 0.8013 -0.1850 0.7264 0.021 Uiso 1 1 calc R
C13 C 0.6779(3) -0.21535(9) 0.5765(4) 0.0222(7) Uani 1 1 d .
C14 C 0.5619(3) -0.22705(9) 0.5419(4) 0.0247(8) Uani 1 1 d .
H14 H 0.5314 -0.2422 0.4570 0.030 Uiso 1 1 calc R
C15 C 0.4899(3) -0.21724(10) 0.6277(4) 0.0225(7) Uani 1 1 d .
C16 C 0.5342(3) -0.19384(9) 0.7509(4) 0.0193(7) Uani 1 1 d .
H16 H 0.4852 -0.1866 0.8099 0.023 Uiso 1 1 calc R
C17 C 0.6346(3) -0.12859(9) 0.9691(4) 0.0169(6) Uani 1 1 d D
H17 H 0.566(2) -0.1173(10) 0.901(3) 0.020 Uiso 1 1 d D
C18 C 0.6096(3) -0.13551(10) 1.1167(4) 0.0194(7) Uani 1 1 d .
C21 C 1.0437(3) -0.12636(10) 0.9786(4) 0.0183(7) Uani 1 1 d .
C22 C 1.0946(3) -0.09388(10) 1.0544(4) 0.0215(7) Uani 1 1 d .
H22 H 1.0626 -0.0829 1.1261 0.026 Uiso 1 1 calc R
C23 C 1.1930(3) -0.07729(10) 1.0252(5) 0.0279(8) Uani 1 1 d .
C24 C 1.2384(3) -0.09366(11) 0.9224(5) 0.0286(8) Uani 1 1 d .
H24 H 1.3050 -0.0824 0.9030 0.034 Uiso 1 1 calc R
C25 C 1.1899(3) -0.12642(12) 0.8449(4) 0.0270(8) Uani 1 1 d .
C26 C 1.0922(3) -0.14239(10) 0.8743(4) 0.0217(7) Uani 1 1 d .
H26 H 1.0578 -0.1646 0.8226 0.026 Uiso 1 1 calc R
C27 C 0.9554(3) -0.18328(9) 1.0572(4) 0.0190(7) Uani 1 1 d .
H27A H 0.9728 -0.1987 0.9784 0.023 Uiso 1 1 calc R
H27B H 0.8791 -0.1921 1.0671 0.023 Uiso 1 1 calc R
C28 C 1.0492(3) -0.19271(10) 1.2023(4) 0.0238(7) Uani 1 1 d .
C31 C 0.6553(3) -0.08205(9) 0.6807(4) 0.0174(6) Uani 1 1 d .
C32 C 0.6122(3) -0.05100(9) 0.7417(4) 0.0190(7) Uani 1 1 d .
H32 H 0.6646 -0.0354 0.8121 0.023 Uiso 1 1 calc R
C33 C 0.4928(3) -0.04249(11) 0.7006(4) 0.0254(8) Uani 1 1 d .
C34 C 0.4181(3) -0.06513(11) 0.5958(4) 0.0242(7) Uani 1 1 d .
H34 H 0.3371 -0.0594 0.5660 0.029 Uiso 1 1 calc R
C35 C 0.4595(3) -0.09633(10) 0.5329(4) 0.0202(7) Uani 1 1 d .
C36 C 0.5785(3) -0.10475(9) 0.5767(4) 0.0184(7) Uani 1 1 d .
H36 H 0.6073 -0.1260 0.5355 0.022 Uiso 1 1 calc R
C37 C 0.8497(3) -0.09448(10) 0.6353(4) 0.0198(7) Uani 1 1 d .
H37A H 0.8033 -0.1071 0.5444 0.024 Uiso 1 1 calc R
H37B H 0.9174 -0.1111 0.6794 0.024 Uiso 1 1 calc R
C38 C 0.8958(3) -0.05637(10) 0.5933(4) 0.0212(7) Uani 1 1 d .
C131 C 0.7540(4) -0.22757(11) 0.4822(4) 0.0297(9) Uani 1 1 d .
H13A H 0.8230 -0.2111 0.5017 0.045 Uiso 1 1 calc R
H13B H 0.7100 -0.2255 0.3787 0.045 Uiso 1 1 calc R
H13C H 0.7786 -0.2541 0.5047 0.045 Uiso 1 1 calc R
C151 C 0.3659(4) -0.23168(12) 0.5925(5) 0.0351(10) Uani 1 1 d .
H15A H 0.3501 -0.2410 0.6823 0.053 Uiso 1 1 calc R
H15B H 0.3552 -0.2525 0.5212 0.053 Uiso 1 1 calc R
H15C H 0.3119 -0.2109 0.5512 0.053 Uiso 1 1 calc R
C181 C 0.5157(3) -0.16658(11) 1.1056(4) 0.0250(8) Uani 1 1 d .
H18A H 0.4442 -0.1593 1.0309 0.038 Uiso 1 1 calc R
H18B H 0.4992 -0.1693 1.2005 0.038 Uiso 1 1 calc R
H18C H 0.5442 -0.1909 1.0784 0.038 Uiso 1 1 calc R
C182 C 0.7212(3) -0.14782(11) 1.2328(4) 0.0255(8) Uani 1 1 d .
H18D H 0.7493 -0.1719 1.2031 0.038 Uiso 1 1 calc R
H18E H 0.7042 -0.1512 1.3272 0.038 Uiso 1 1 calc R
H18F H 0.7812 -0.1281 1.2424 0.038 Uiso 1 1 calc R
C183 C 0.5655(3) -0.09688(9) 1.1621(4) 0.0230(7) Uani 1 1 d .
H18G H 0.6252 -0.0772 1.1690 0.034 Uiso 1 1 calc R
H18H H 0.5498 -0.0998 1.2575 0.034 Uiso 1 1 calc R
H18I H 0.4936 -0.0893 1.0885 0.034 Uiso 1 1 calc R
C231 C 1.2462(4) -0.04157(11) 1.1063(6) 0.0404(11) Uani 1 1 d .
H23A H 1.3308 -0.0418 1.1209 0.061 Uiso 1 1 calc R
H23B H 1.2297 -0.0407 1.2017 0.061 Uiso 1 1 calc R
H23C H 1.2124 -0.0191 1.0487 0.061 Uiso 1 1 calc R
C251 C 1.2405(4) -0.14353(14) 0.7312(5) 0.0390(10) Uani 1 1 d .
H25A H 1.3207 -0.1345 0.7468 0.059 Uiso 1 1 calc R
H25B H 1.1934 -0.1359 0.6334 0.059 Uiso 1 1 calc R
H25C H 1.2404 -0.1714 0.7392 0.059 Uiso 1 1 calc R
C281 C 1.0247(4) -0.23369(12) 1.2420(5) 0.0394(11) Uani 1 1 d .
H28A H 1.0814 -0.2410 1.3343 0.059 Uiso 1 1 calc R
H28B H 1.0314 -0.2511 1.1639 0.059 Uiso 1 1 calc R
H28C H 0.9456 -0.2352 1.2533 0.059 Uiso 1 1 calc R
C282 C 1.1735(3) -0.19122(11) 1.1854(5) 0.0296(9) Uani 1 1 d .
H28D H 1.2286 -0.2012 1.2744 0.044 Uiso 1 1 calc R
H28E H 1.1936 -0.1648 1.1697 0.044 Uiso 1 1 calc R
H28F H 1.1774 -0.2068 1.1012 0.044 Uiso 1 1 calc R
C283 C 1.0398(4) -0.16587(12) 1.3254(4) 0.0299(8) Uani 1 1 d .
H28G H 0.9624 -0.1685 1.3412 0.045 Uiso 1 1 calc R
H28H H 1.0511 -0.1395 1.2981 0.045 Uiso 1 1 calc R
H28I H 1.0998 -0.1725 1.4157 0.045 Uiso 1 1 calc R
C331 C 0.4474(4) -0.00904(12) 0.7692(5) 0.0391(11) Uani 1 1 d .
H33A H 0.4873 -0.0082 0.8743 0.059 Uiso 1 1 calc R
H33B H 0.3633 -0.0120 0.7549 0.059 Uiso 1 1 calc R
H33C H 0.4622 0.0147 0.7229 0.059 Uiso 1 1 calc R
C351 C 0.3753(3) -0.12152(10) 0.4215(4) 0.0249(8) Uani 1 1 d .
H35A H 0.2967 -0.1189 0.4335 0.037 Uiso 1 1 calc R
H35B H 0.4004 -0.1482 0.4370 0.037 Uiso 1 1 calc R
H35C H 0.3745 -0.1137 0.3222 0.037 Uiso 1 1 calc R
C381 C 0.7971(3) -0.03233(11) 0.4955(4) 0.0279(8) Uani 1 1 d .
H38A H 0.7452 -0.0236 0.5526 0.042 Uiso 1 1 calc R
H38B H 0.7527 -0.0478 0.4129 0.042 Uiso 1 1 calc R
H38C H 0.8304 -0.0102 0.4584 0.042 Uiso 1 1 calc R
C382 C 0.9586(4) -0.03398(11) 0.7315(4) 0.0300(9) Uani 1 1 d .
H38D H 1.0220 -0.0495 0.7923 0.045 Uiso 1 1 calc R
H38E H 0.9031 -0.0277 0.7871 0.045 Uiso 1 1 calc R
H38F H 0.9908 -0.0104 0.7034 0.045 Uiso 1 1 calc R
C383 C 0.9836(4) -0.06672(12) 0.5071(5) 0.0325(9) Uani 1 1 d .
H38G H 1.0129 -0.0433 0.4734 0.049 Uiso 1 1 calc R
H38H H 0.9447 -0.0825 0.4223 0.049 Uiso 1 1 calc R
H38I H 1.0489 -0.0810 0.5707 0.049 Uiso 1 1 calc R

loop_
_atom_site_aniso_label
_atom_site_aniso_U_11
_atom_site_aniso_U_22
_atom_site_aniso_U_33
_atom_site_aniso_U_23
_atom_site_aniso_U_13
_atom_site_aniso_U_12
Ta1 0.01479(6) 0.01293(6) 0.01258(6) -0.00120(5) 0.00248(4) -0.00043(5)
Cl1 0.0240(4) 0.0175(3) 0.0189(4) -0.0051(3) 0.0032(3) -0.0007(3)
N1 0.0172(14) 0.0141(12) 0.0163(13) -0.0013(10) 0.0051(11) 0.0006(10)
N2 0.0189(14) 0.0114(12) 0.0157(13) -0.0007(10) 0.0047(11) -0.0011(10)
N3 0.0157(14) 0.0165(13) 0.0157(13) -0.0012(10) 0.0031(11) -0.0002(10)
C11 0.0210(17) 0.0138(14) 0.0138(15) 0.0016(12) 0.0038(13) -0.0001(12)
C12 0.0227(17) 0.0142(14) 0.0158(16) -0.0015(12) 0.0062(13) -0.0022(12)
C13 0.036(2) 0.0124(14) 0.0177(17) 0.0016(12) 0.0066(15) 0.0037(13)
C14 0.036(2) 0.0138(15) 0.0199(17) -0.0033(13) 0.0001(15) -0.0019(14)
C15 0.0259(19) 0.0168(15) 0.0210(17) 0.0001(13) 0.0000(14) -0.0044(13)
C16 0.0226(18) 0.0166(15) 0.0177(16) 0.0008(12) 0.0041(14) -0.0006(13)
C17 0.0181(17) 0.0158(14) 0.0158(15) -0.0022(12) 0.0033(13) 0.0006(12)
C18 0.0198(17) 0.0224(16) 0.0179(16) -0.0003(13) 0.0085(14) -0.0021(13)
C21 0.0152(16) 0.0212(15) 0.0165(16) 0.0030(13) 0.0010(13) 0.0028(12)
C22 0.0186(17) 0.0193(16) 0.0235(18) -0.0010(13) 0.0005(14) 0.0010(13)
C23 0.0189(18) 0.0196(16) 0.039(2) 0.0036(15) -0.0017(17) -0.0010(13)
C24 0.0156(18) 0.0300(19) 0.039(2) 0.0110(17) 0.0047(16) 0.0004(14)
C25 0.0200(19) 0.037(2) 0.0239(19) 0.0013(16) 0.0052(15) 0.0053(15)
C26 0.0177(17) 0.0225(17) 0.0221(18) -0.0009(14) 0.0007(14) 0.0011(13)
C27 0.0220(18) 0.0117(14) 0.0210(17) 0.0007(12) 0.0022(14) 0.0011(12)
C28 0.0238(19) 0.0198(16) 0.0248(18) 0.0023(14) 0.0020(15) 0.0017(13)
C31 0.0206(17) 0.0143(14) 0.0167(16) 0.0020(12) 0.0042(13) -0.0014(12)
C32 0.0212(17) 0.0155(15) 0.0175(16) 0.0001(12) 0.0008(13) 0.0000(12)
C33 0.0249(19) 0.0250(17) 0.0245(19) -0.0014(15) 0.0039(15) 0.0045(14)
C34 0.0165(17) 0.0289(19) 0.0245(18) 0.0002(15) 0.0011(14) 0.0014(14)
C35 0.0218(18) 0.0220(16) 0.0161(16) -0.0012(13) 0.0043(14) -0.0042(13)
C36 0.0221(17) 0.0180(16) 0.0156(15) 0.0002(12) 0.0060(13) -0.0023(12)
C37 0.0230(18) 0.0208(16) 0.0150(16) -0.0011(13) 0.0042(13) -0.0012(13)
C38 0.0194(17) 0.0232(16) 0.0193(17) 0.0029(13) 0.0026(14) -0.0033(13)
C131 0.045(2) 0.0228(18) 0.0216(19) -0.0051(15) 0.0094(17) 0.0076(16)
C151 0.033(2) 0.036(2) 0.031(2) -0.0069(18) 0.0000(18) -0.0132(18)
C181 0.032(2) 0.0244(17) 0.0225(18) -0.0015(15) 0.0132(16) -0.0055(15)
C182 0.029(2) 0.0308(19) 0.0169(17) -0.0002(14) 0.0059(15) 0.0002(15)
C183 0.031(2) 0.0103(14) 0.0292(19) 0.0006(13) 0.0108(16) 0.0067(13)
C231 0.029(2) 0.0187(18) 0.069(3) -0.0049(19) 0.006(2) -0.0058(16)
C251 0.026(2) 0.059(3) 0.036(2) -0.002(2) 0.0154(19) 0.005(2)
C281 0.044(3) 0.028(2) 0.039(2) 0.0135(18) -0.002(2) -0.0010(18)
C282 0.0220(19) 0.0281(19) 0.033(2) 0.0021(16) -0.0028(16) 0.0068(15)
C283 0.030(2) 0.036(2) 0.0201(18) 0.0015(16) 0.0011(16) 0.0053(17)
C331 0.028(2) 0.037(2) 0.046(3) -0.017(2) 0.0002(19) 0.0106(18)
C351 0.0228(19) 0.0266(18) 0.0239(18) -0.0043(14) 0.0039(15) -0.0078(14)
C381 0.028(2) 0.0295(19) 0.0244(19) 0.0082(15) 0.0050(16) -0.0022(15)
C382 0.035(2) 0.0257(19) 0.027(2) 0.0011(15) 0.0040(17) -0.0101(16)
C383 0.032(2) 0.039(2) 0.030(2) 0.0084(17) 0.0140(18) -0.0006(17)

loop_
_atom_type_symbol
_atom_type_description
_atom_type_scat_dispersion_real
_atom_type_scat_dispersion_imag
_atom_type_scat_source
C C 0.0033 0.0016 'International Tables Vol C Tables 4.2.6.8 and 6.1.1.4'
H H 0.0000 0.0000 'International Tables Vol C Tables 4.2.6.8 and 6.1.1.4'
Cl Cl 0.1484 0.1585 'International Tables Vol C Tables 4.2.6.8 and 6.1.1.4'
N N 0.0061 0.0033 'International Tables Vol C Tables 4.2.6.8 and 6.1.1.4'
Ta Ta -0.7052 6.5227 'International Tables Vol C Tables 4.2.6.8 and 6.1.1.4'

loop_
_geom_angle_atom_site_label_1
_geom_angle_atom_site_label_2
_geom_angle_atom_site_label_3
_geom_angle
N3 Ta1 N2 113.58(11)
N3 Ta1 N1 102.27(11)
N2 Ta1 N1 92.70(11)
N3 Ta1 C17 110.04(12)
N2 Ta1 C17 121.46(12)
N1 Ta1 C17 40.48(11)
N3 Ta1 Cl1 107.42(8)
N2 Ta1 Cl1 105.66(8)
N1 Ta1 Cl1 134.48(8)
C17 Ta1 Cl1 96.19(9)
C11 N1 C17 128.4(3)
C11 N1 Ta1 135.0(2)
C17 N1 Ta1 76.75(17)
C21 N2 C27 115.2(3)
C21 N2 Ta1 112.9(2)
C27 N2 Ta1 130.7(2)
C31 N3 C37 118.6(3)
C31 N3 Ta1 107.8(2)
C37 N3 Ta1 132.0(2)
C16 C11 N1 122.4(3)
C16 C11 C12 119.2(3)
N1 C11 C12 118.4(3)
C13 C12 C11 120.6(3)
C14 C13 C12 118.8(3)
C14 C13 C131 120.1(3)
C12 C13 C131 121.1(3)
C15 C14 C13 121.9(3)
C14 C15 C16 119.0(3)
C14 C15 C151 121.2(3)
C16 C15 C151 119.8(3)
C11 C16 C15 120.5(3)
H17 C17 N1 115(2)
H17 C17 C18 109(2)
N1 C17 C18 121.9(3)
H17 C17 Ta1 115(2)
N1 C17 Ta1 62.77(16)
C18 C17 Ta1 126.1(2)
C17 C18 C182 110.6(3)
C17 C18 C181 111.8(3)
C182 C18 C181 108.5(3)
C17 C18 C183 106.5(3)
C182 C18 C183 109.7(3)
C181 C18 C183 109.7(3)
C22 C21 C26 119.2(3)
C22 C21 N2 120.3(3)
C26 C21 N2 120.5(3)
C21 C22 C23 120.3(3)
C24 C23 C22 119.1(3)
C24 C23 C231 121.1(4)
C22 C23 C231 119.8(4)
C23 C24 C25 122.1(4)
C26 C25 C24 118.2(4)
C26 C25 C251 120.8(4)
C24 C25 C251 121.0(4)
C25 C26 C21 121.1(3)
N2 C27 C28 118.3(3)
C283 C28 C281 109.1(3)
C283 C28 C282 109.7(3)
C281 C28 C282 108.3(3)
C283 C28 C27 111.1(3)
C281 C28 C27 106.2(3)
C282 C28 C27 112.3(3)
C36 C31 C32 119.6(3)
C36 C31 N3 121.4(3)
C32 C31 N3 118.8(3)
C31 C32 C33 120.9(3)
C34 C33 C32 118.6(3)
C34 C33 C331 121.1(3)
C32 C33 C331 120.2(3)
C33 C34 C35 121.3(3)
C36 C35 C34 119.3(3)
C36 C35 C351 120.3(3)
C34 C35 C351 120.4(3)
C31 C36 C35 120.3(3)
N3 C37 C38 116.1(3)
C381 C38 C382 110.3(3)
C381 C38 C37 111.4(3)
C382 C38 C37 110.3(3)
C381 C38 C383 109.1(3)
C382 C38 C383 109.5(3)
C37 C38 C383 106.2(3)

loop_
_geom_bond_atom_site_label_1
_geom_bond_atom_site_label_2
_geom_bond_distance
Ta1 N3 1.956(3)
Ta1 N2 1.978(3)
Ta1 N1 1.979(3)
Ta1 C17 2.166(3)
Ta1 Cl1 2.3856(8)
N1 C11 1.405(4)
N1 C17 1.445(4)
N2 C21 1.447(4)
N2 C27 1.474(4)
N3 C31 1.446(4)
N3 C37 1.477(4)
C11 C16 1.391(5)
C11 C12 1.412(5)
C12 C13 1.394(5)
C13 C14 1.392(5)
C13 C131 1.505(5)
C14 C15 1.381(5)
C15 C16 1.406(5)
C15 C151 1.511(5)
C17 H17 0.975(18)
C17 C18 1.532(5)
C18 C182 1.535(5)
C18 C181 1.545(5)
C18 C183 1.557(5)
C21 C22 1.392(5)
C21 C26 1.398(5)
C22 C23 1.406(5)
C23 C24 1.368(6)
C23 C231 1.514(5)
C24 C25 1.400(6)
C25 C26 1.389(5)
C25 C251 1.502(6)
C27 C28 1.550(5)
C28 C283 1.529(5)
C28 C281 1.534(5)
C28 C282 1.536(5)
C31 C36 1.394(5)
C31 C32 1.397(5)
C32 C33 1.400(5)
C33 C34 1.387(5)
C33 C331 1.513(5)
C34 C35 1.401(5)
C35 C36 1.395(5)
C35 C351 1.523(5)
C37 C38 1.539(5)
C38 C381 1.533(5)
C38 C382 1.534(5)
C38 C383 1.542(5)
